data_4027759
loop_
_publ_author_name
'Denis A. Morozov'
'Igor A. Kirilyuk'
'Denis A. Komarov'
'Andrea Goti'
'Irina Yu. Bagryanskaya'
'Natalia V. Kuratieva'
'Igor A. Grigor'ev'

_publ_contact_author_address
;Institute of Organic Chemistry,
SB Russian Academy of Sciences,
Akad. Lavrentiev prospekt 9,
Novosibirsk 90,
630090 Russia
;
_publ_contact_author_email m_falcon@nioch.nsc.ru
_publ_contact_author_fax 7(383)3309752
_publ_contact_author_name 'Denis A. Morozov'
_publ_contact_author_phone 7(383)3307387
_publ_section_title
;
 Synthesis of a Chiral C2-Symmetric Sterically Hindered Pyrrolidine
 Nitroxide Radical via Combined Iterative Nucleophilic Additions and
 Intramolecular 1,3-Dipolar Cycloadditions to Cyclic Nitrones
;
_journal_name_full 'Journal of Organic Chemistry'
_journal_page_first 10688
_journal_page_last 10698
_journal_paper_doi 10.1021/jo3019158
_journal_volume 77
_journal_year 2012
_chemical_formula_moiety 'C22 H38.14 N O3'
_chemical_formula_sum 'C22 H38.14 N O3'
_chemical_formula_weight 364.67
_chemical_melting_point 333
_chemical_name_systematic
; 
 1,2-Di-tert-butoxy-3-
 (pent-4-enyl)octahydrocyclopenta[c]pyrrolo[1,2-b]isoxazolidine  
;
_space_group_IT_number 19
_symmetry_cell_setting orthorhombic
_symmetry_space_group_name_Hall 'P 2ac 2ab'
_symmetry_space_group_name_H-M 'P 21 21 21'
_atom_sites_solution_hydrogens geom
_atom_sites_solution_primary direct
_atom_sites_solution_secondary difmap
_audit_creation_method SHELXL-97
_cell_angle_alpha 90.00
_cell_angle_beta 90.00
_cell_angle_gamma 90.00
_cell_formula_units_Z 4
_cell_length_a 8.9167(9)
_cell_length_b 11.6882(19)
_cell_length_c 20.8027(15)
_cell_measurement_reflns_used 9771
_cell_measurement_temperature 296(2)
_cell_measurement_theta_max 27.95
_cell_measurement_theta_min 2.48
_cell_volume 2168.1(4)
_computing_cell_refinement 'Bruker SAINT'
_computing_data_collection 'Bruker APEX2'
_computing_data_reduction 'Bruker SAINT'
_computing_molecular_graphics 'Bruker SHELXTL'
_computing_publication_material 'Bruker SHELXTL'
_computing_structure_refinement 'SHELXL-97 (Sheldrick, 1997)'
_computing_structure_solution 'SHELXS-97 (Sheldrick, 1990)'
_diffrn_ambient_temperature 296(2)
_diffrn_measured_fraction_theta_full 0.999
_diffrn_measured_fraction_theta_max 0.999
_diffrn_measurement_device_type 'Bruker APEX-II CCD'
_diffrn_measurement_method '\f and \w scans'
_diffrn_radiation_monochromator graphite
_diffrn_radiation_source 'sealed tube'
_diffrn_radiation_type MoK\a
_diffrn_radiation_wavelength 0.71073
_diffrn_reflns_av_R_equivalents 0.0584
_diffrn_reflns_av_sigmaI/netI 0.0266
_diffrn_reflns_limit_h_max 11
_diffrn_reflns_limit_h_min -11
_diffrn_reflns_limit_k_max 15
_diffrn_reflns_limit_k_min -15
_diffrn_reflns_limit_l_max 27
_diffrn_reflns_limit_l_min -27
_diffrn_reflns_number 34037
_diffrn_reflns_theta_full 28.03
_diffrn_reflns_theta_max 28.03
_diffrn_reflns_theta_min 2.00
_diffrn_standards_number 0
_exptl_absorpt_coefficient_mu 0.073
_exptl_absorpt_correction_T_max 0.75
_exptl_absorpt_correction_T_min 0.67
_exptl_absorpt_correction_type multi-scan
_exptl_absorpt_process_details 'SADABS (Bruker 1999)'
_exptl_crystal_density_diffrn 1.117
_exptl_crystal_description plate
_exptl_crystal_F_000 805
_exptl_crystal_size_max 0.60
_exptl_crystal_size_mid 0.40
_exptl_crystal_size_min 0.20
_refine_diff_density_max 0.234
_refine_diff_density_min -0.175
_refine_diff_density_rms 0.041
_refine_ls_abs_structure_details 'Flack H D (1983), Acta Cryst. A39, 876-881'
_refine_ls_abs_structure_Flack 0.7(7)
_refine_ls_extinction_method none
_refine_ls_goodness_of_fit_ref 1.044
_refine_ls_hydrogen_treatment constr
_refine_ls_matrix_type full
_refine_ls_number_parameters 250
_refine_ls_number_reflns 5245
_refine_ls_number_restraints 0
_refine_ls_restrained_S_all 1.044
_refine_ls_R_factor_all 0.0381
_refine_ls_R_factor_gt 0.0360
_refine_ls_shift/su_max 0.001
_refine_ls_shift/su_mean 0.000
_refine_ls_structure_factor_coef Fsqd
_refine_ls_weighting_details 'calc w=1/[\s^2^(Fo^2^)+(0.0648P)^2^+0.2265P] where P=(Fo^2^+2Fc^2^)/3'
_refine_ls_weighting_scheme calc
_refine_ls_wR_factor_gt 0.1001
_refine_ls_wR_factor_ref 0.1025
_reflns_number_gt 5004
_reflns_number_total 5245
_reflns_threshold_expression >2sigma(I)
_cod_data_source_file jo3019158_si_002.cif
_cod_data_source_block d222_0m
_cod_database_code 4027759

loop_
_symmetry_equiv_pos_as_xyz
'x, y, z'
'-x+1/2, -y, z+1/2'
'-x, y+1/2, -z+1/2'
'x+1/2, -y+1/2, -z'

loop_
_atom_site_label
_atom_site_type_symbol
_atom_site_fract_x
_atom_site_fract_y
_atom_site_fract_z
_atom_site_U_iso_or_equiv
_atom_site_adp_type
_atom_site_occupancy
_atom_site_symmetry_multiplicity
_atom_site_calc_flag
_atom_site_refinement_flags
_atom_site_disorder_assembly
_atom_site_disorder_group
N1 N 0.56645(11) 0.62804(8) 0.99901(4) 0.02337(19) Uani 1 1 d . A 1
C10 C 0.37748(12) 0.49427(8) 1.01378(5) 0.0218(2) Uani 1 1 d . A 1
H10 H 0.4461 0.4288 1.0135 0.026 Uiso 1 1 calc R A 1
C9 C 0.35494(12) 0.54112(9) 0.94557(5) 0.0221(2) Uani 1 1 d . A 1
H9 H 0.2687 0.5931 0.9453 0.026 Uiso 1 1 calc R A 1
C11 C 0.45013(13) 0.59774(9) 1.04624(5) 0.0243(2) Uani 1 1 d . A 1
H11 H 0.3764 0.6599 1.0477 0.029 Uiso 1 1 calc R A 1
C19 C 0.50062(12) 0.61074(9) 0.93296(5) 0.0219(2) Uani 1 1 d . A 1
C22 C 0.60774(15) 0.74915(11) 0.85557(6) 0.0344(3) Uani 1 1 d . A 1
H22A H 0.5680 0.7441 0.8123 0.041 Uiso 1 1 calc R A 1
H22B H 0.6564 0.8228 0.8607 0.041 Uiso 1 1 calc R A 1
C4 C 0.21481(14) 0.34875(10) 1.06561(6) 0.0300(2) Uani 1 1 d . A 1
C20 C 0.61741(13) 0.55341(10) 0.88956(5) 0.0268(2) Uani 1 1 d . A 1
H20A H 0.6740 0.4963 0.9131 0.032 Uiso 1 1 calc R A 1
H20B H 0.5699 0.5173 0.8528 0.032 Uiso 1 1 calc R A 1
C18 C 0.48119(13) 0.73437(9) 0.90555(6) 0.0257(2) Uani 1 1 d . A 1
H18 H 0.3824 0.7438 0.8856 0.031 Uiso 1 1 calc R A 1
C3 C 0.32940(18) 0.31247(13) 1.11578(8) 0.0453(3) Uani 1 1 d . A 1
H3A H 0.4274 0.3110 1.0967 0.068 Uiso 1 1 calc R A 1
H3B H 0.3047 0.2376 1.1315 0.068 Uiso 1 1 calc R A 1
H3C H 0.3284 0.3659 1.1508 0.068 Uiso 1 1 calc R A 1
C8 C 0.20908(15) 0.46325(11) 0.85461(6) 0.0343(3) Uani 1 1 d . A 1
C21 C 0.71863(14) 0.65194(11) 0.86828(6) 0.0325(3) Uani 1 1 d . A 1
H21A H 0.7737 0.6323 0.8296 0.039 Uiso 1 1 calc R A 1
H21B H 0.7892 0.6724 0.9018 0.039 Uiso 1 1 calc R A 1
C12 C 0.51596(15) 0.58260(11) 1.11317(6) 0.0323(3) Uani 1 1 d . A 1
H12A H 0.5436 0.6573 1.1296 0.039 Uiso 1 1 calc R A 1
H12B H 0.4385 0.5521 1.1411 0.039 Uiso 1 1 calc R A 1
C17 C 0.49584(15) 0.80846(9) 0.96488(6) 0.0296(2) Uani 1 1 d . A 1
H17A H 0.5325 0.8841 0.9538 0.036 Uiso 1 1 calc R A 1
H17B H 0.4001 0.8161 0.9866 0.036 Uiso 1 1 calc R A 1
C13 C 0.65214(15) 0.50490(12) 1.11720(6) 0.0379(3) Uani 1 1 d . A 1
H13A H 0.7357 0.5411 1.0953 0.045 Uiso 1 1 calc R A 1
H13B H 0.6304 0.4336 1.0952 0.045 Uiso 1 1 calc R A 1
C1 C 0.2160(2) 0.26529(11) 1.00958(7) 0.0429(3) Uani 1 1 d . A 1
H1A H 0.1393 0.2862 0.9794 0.064 Uiso 1 1 calc R A 1
H1B H 0.1975 0.1893 1.0252 0.064 Uiso 1 1 calc R A 1
H1C H 0.3120 0.2677 0.9888 0.064 Uiso 1 1 calc R A 1
C6 C 0.20937(18) 0.34747(14) 0.82104(8) 0.0455(3) Uani 1 1 d . A 1
H6A H 0.3066 0.3336 0.8028 0.068 Uiso 1 1 calc R A 1
H6B H 0.1353 0.3473 0.7875 0.068 Uiso 1 1 calc R A 1
H6C H 0.1864 0.2885 0.8516 0.068 Uiso 1 1 calc R A 1
C5 C 0.05894(16) 0.48269(14) 0.88741(9) 0.0477(4) Uani 1 1 d . A 1
H5A H 0.0452 0.4266 0.9206 0.072 Uiso 1 1 calc R A 1
H5B H -0.0202 0.4759 0.8564 0.072 Uiso 1 1 calc R A 1
H5C H 0.0570 0.5579 0.9060 0.072 Uiso 1 1 calc R A 1
C14 C 0.69763(19) 0.47877(13) 1.18701(7) 0.0464(4) Uani 1 1 d . A 1
H14A H 0.7893 0.4341 1.1868 0.056 Uiso 1 1 calc R A 1
H14B H 0.6199 0.4327 1.2069 0.056 Uiso 1 1 calc R A 1
C2 C 0.05966(17) 0.35414(14) 1.09592(9) 0.0478(4) Uani 1 1 d . A 1
H2A H 0.0624 0.4033 1.1329 0.072 Uiso 1 1 calc R A 1
H2B H 0.0294 0.2787 1.1088 0.072 Uiso 1 1 calc R A 1
H2C H -0.0107 0.3838 1.0652 0.072 Uiso 1 1 calc R A 1
C15 C 0.7225(3) 0.58742(19) 1.22778(9) 0.0395(6) Uani 0.710(5) 1 d P A 1
H15 H 0.6403 0.6330 1.2378 0.047 Uiso 0.710(5) 1 calc PR A 1
C7 C 0.2422(2) 0.55837(17) 0.80696(8) 0.0635(5) Uani 1 1 d . . .
H7A H 0.2419 0.6306 0.8289 0.095 Uiso 1 1 calc R A 1
H7B H 0.1668 0.5587 0.7740 0.095 Uiso 1 1 calc R A 1
H7C H 0.3388 0.5459 0.7879 0.095 Uiso 1 1 calc R A 1
C16 C 0.8543(3) 0.6175(2) 1.24859(10) 0.0467(6) Uani 0.710(5) 1 d P A 1
H16A H 0.9377 0.5729 1.2390 0.056 Uiso 0.710(5) 1 calc PR A 1
H16B H 0.8651 0.6836 1.2731 0.056 Uiso 0.710(5) 1 calc PR A 1
O2 O 0.24017(9) 0.46540(6) 1.04412(4) 0.02643(17) Uani 1 1 d . . .
O1 O 0.32940(9) 0.45124(7) 0.90114(4) 0.02631(17) Uani 1 1 d . . .
O3 O 0.60253(10) 0.74858(7) 1.00487(4) 0.02935(18) Uani 1 1 d . . .
C241 C 0.7691(9) 0.6347(6) 1.2516(3) 0.0477(15) Uiso 0.290(5) 1 d P A 2
C251 C 0.8141(4) 0.5614(3) 1.20639(19) 0.0257(11) Uiso 0.290(5) 1 d P A 2

loop_
_atom_site_aniso_label
_atom_site_aniso_U_11
_atom_site_aniso_U_22
_atom_site_aniso_U_33
_atom_site_aniso_U_23
_atom_site_aniso_U_13
_atom_site_aniso_U_12
N1 0.0239(4) 0.0213(4) 0.0249(4) -0.0015(3) -0.0017(4) -0.0029(3)
C10 0.0209(5) 0.0205(4) 0.0240(5) -0.0011(4) -0.0002(4) 0.0004(4)
C9 0.0217(5) 0.0201(4) 0.0245(5) -0.0007(4) -0.0022(4) -0.0006(4)
C11 0.0257(5) 0.0224(5) 0.0248(5) -0.0019(4) -0.0003(4) -0.0011(4)
C19 0.0213(5) 0.0214(4) 0.0231(5) 0.0000(4) -0.0017(4) -0.0004(4)
C22 0.0361(6) 0.0342(6) 0.0329(6) 0.0083(5) 0.0033(5) -0.0027(5)
C4 0.0289(6) 0.0259(5) 0.0352(6) 0.0061(4) 0.0036(5) -0.0026(4)
C20 0.0264(5) 0.0278(5) 0.0263(5) -0.0026(4) 0.0018(4) 0.0020(4)
C18 0.0240(5) 0.0210(5) 0.0321(5) 0.0044(4) -0.0028(4) -0.0005(4)
C3 0.0440(8) 0.0441(7) 0.0477(8) 0.0191(6) -0.0059(6) -0.0030(6)
C8 0.0357(6) 0.0354(6) 0.0319(6) -0.0013(5) -0.0126(5) -0.0061(5)
C21 0.0269(6) 0.0379(6) 0.0326(6) 0.0002(5) 0.0054(5) -0.0003(5)
C12 0.0396(6) 0.0344(6) 0.0229(5) -0.0032(4) -0.0016(5) -0.0070(5)
C17 0.0303(6) 0.0206(5) 0.0381(6) -0.0002(4) 0.0018(5) -0.0018(4)
C13 0.0321(6) 0.0518(8) 0.0298(6) 0.0060(5) -0.0081(5) -0.0064(6)
C1 0.0579(9) 0.0250(6) 0.0460(7) -0.0001(5) 0.0050(7) -0.0088(6)
C6 0.0423(8) 0.0522(8) 0.0421(7) -0.0171(6) -0.0080(6) -0.0064(7)
C5 0.0325(7) 0.0526(8) 0.0581(9) -0.0129(7) -0.0152(6) 0.0071(6)
C14 0.0558(9) 0.0471(8) 0.0364(7) 0.0139(6) -0.0177(6) -0.0180(7)
C2 0.0339(7) 0.0467(8) 0.0627(9) 0.0105(7) 0.0148(7) -0.0046(6)
C15 0.0436(12) 0.0491(11) 0.0258(8) 0.0023(8) -0.0043(8) -0.0018(9)
C7 0.0780(12) 0.0624(10) 0.0501(9) 0.0218(8) -0.0347(9) -0.0247(9)
C16 0.0526(16) 0.0584(13) 0.0289(9) 0.0055(9) -0.0060(9) -0.0111(11)
O2 0.0226(4) 0.0229(4) 0.0337(4) 0.0025(3) 0.0050(3) 0.0005(3)
O1 0.0272(4) 0.0243(4) 0.0274(4) -0.0042(3) -0.0061(3) -0.0013(3)
O3 0.0310(4) 0.0236(4) 0.0335(4) -0.0027(3) -0.0044(3) -0.0077(3)

loop_
_atom_type_symbol
_atom_type_description
_atom_type_scat_dispersion_real
_atom_type_scat_dispersion_imag
_atom_type_scat_source
C C 0.0033 0.0016 'International Tables Vol C Tables 4.2.6.8 and 6.1.1.4'
H H 0.0000 0.0000 'International Tables Vol C Tables 4.2.6.8 and 6.1.1.4'
N N 0.0061 0.0033 'International Tables Vol C Tables 4.2.6.8 and 6.1.1.4'
O O 0.0106 0.0060 'International Tables Vol C Tables 4.2.6.8 and 6.1.1.4'

loop_
_geom_angle_atom_site_label_1
_geom_angle_atom_site_label_2
_geom_angle_atom_site_label_3
_geom_angle
O3 N1 C11 109.50(8)
O3 N1 C19 107.06(8)
C11 N1 C19 107.56(8)
O2 C10 C11 110.93(8)
O2 C10 C9 112.55(9)
C11 C10 C9 100.47(8)
O2 C10 H10 110.8
C11 C10 H10 110.8
C9 C10 H10 110.8
O1 C9 C10 111.07(8)
O1 C9 C19 114.33(9)
C10 C9 C19 103.49(8)
O1 C9 H9 109.2
C10 C9 H9 109.3
C19 C9 H9 109.2
N1 C11 C12 111.53(9)
N1 C11 C10 101.18(8)
C12 C11 C10 118.40(9)
N1 C11 H11 108.4
C12 C11 H11 108.4
C10 C11 H11 108.4
N1 C19 C20 109.33(9)
N1 C19 C9 103.99(8)
C20 C19 C9 115.98(9)
N1 C19 C18 104.57(8)
C20 C19 C18 105.34(9)
C9 C19 C18 116.91(9)
C21 C22 C18 105.84(10)
C21 C22 H22A 110.6
C18 C22 H22A 110.6
C21 C22 H22B 110.6
C18 C22 H22B 110.6
H22A C22 H22B 108.7
O2 C4 C1 111.43(10)
O2 C4 C3 111.61(10)
C1 C4 C3 110.03(12)
O2 C4 C2 103.31(10)
C1 C4 C2 110.53(12)
C3 C4 C2 109.76(12)
C21 C20 C19 104.03(9)
C21 C20 H20A 111.0
C19 C20 H20A 111.0
C21 C20 H20B 111.0
C19 C20 H20B 111.0
H20A C20 H20B 109.0
C17 C18 C22 114.97(10)
C17 C18 C19 102.82(9)
C22 C18 C19 105.55(9)
C17 C18 H18 111.0
C22 C18 H18 111.0
C19 C18 H18 111.0
O1 C8 C7 111.25(11)
O1 C8 C5 111.48(10)
C7 C8 C5 110.79(14)
O1 C8 C6 102.62(11)
C7 C8 C6 110.54(13)
C5 C8 C6 109.90(12)
C20 C21 C22 103.18(10)
C20 C21 H21A 111.1
C22 C21 H21A 111.1
C20 C21 H21B 111.1
C22 C21 H21B 111.1
H21A C21 H21B 109.1
C13 C12 C11 115.38(10)
C13 C12 H12A 108.4
C11 C12 H12A 108.4
C13 C12 H12B 108.4
C11 C12 H12B 108.4
H12A C12 H12B 107.5
O3 C17 C18 104.43(9)
O3 C17 H17A 110.9
C18 C17 H17A 110.9
O3 C17 H17B 110.9
C18 C17 H17B 110.9
H17A C17 H17B 108.9
C12 C13 C14 112.43(12)
C12 C13 H13A 109.1
C14 C13 H13A 109.1
C12 C13 H13B 109.1
C14 C13 H13B 109.1
H13A C13 H13B 107.8
C13 C14 C15 113.17(13)
C13 C14 H14A 108.9
C15 C14 H14A 108.9
C13 C14 H14B 108.9
C15 C14 H14B 108.9
H14A C14 H14B 107.8
C16 C15 C14 122.4(2)
C16 C15 H15 118.8
C14 C15 H15 118.8
C15 C16 H16A 120.0
C15 C16 H16B 120.0
H16A C16 H16B 120.0
C10 O2 C4 119.65(8)
C9 O1 C8 118.80(9)
C17 O3 N1 106.03(8)

loop_
_geom_bond_atom_site_label_1
_geom_bond_atom_site_label_2
_geom_bond_distance
N1 O3 1.4503(12)
N1 C11 1.4720(14)
N1 C19 1.5076(14)
C10 O2 1.4183(13)
C10 C11 1.5292(15)
C10 C9 1.5342(14)
C10 H10 0.9800
C9 O1 1.4175(13)
C9 C19 1.5551(15)
C9 H9 0.9800
C11 C12 1.5213(16)
C11 H11 0.9800
C19 C20 1.5326(15)
C19 C18 1.5631(14)
C22 C21 1.5293(18)
C22 C18 1.5441(17)
C22 H22A 0.9700
C22 H22B 0.9700
C4 O2 1.4525(13)
C4 C1 1.5199(19)
C4 C3 1.5208(19)
C4 C2 1.5217(18)
C20 C21 1.5287(17)
C20 H20A 0.9700
C20 H20B 0.9700
C18 C17 1.5135(16)
C18 H18 0.9800
C3 H3A 0.9600
C3 H3B 0.9600
C3 H3C 0.9600
C8 O1 1.4518(14)
C8 C7 1.519(2)
C8 C5 1.520(2)
C8 C6 1.5229(19)
C21 H21A 0.9700
C21 H21B 0.9700
C12 C13 1.519(2)
C12 H12A 0.9700
C12 H12B 0.9700
C17 O3 1.4447(15)
C17 H17A 0.9700
C17 H17B 0.9700
C13 C14 1.5384(17)
C13 H13A 0.9700
C13 H13B 0.9700
C1 H1A 0.9600
C1 H1B 0.9600
C1 H1C 0.9600
C6 H6A 0.9600
C6 H6B 0.9600
C6 H6C 0.9600
C5 H5A 0.9600
C5 H5B 0.9600
C5 H5C 0.9600
C14 C15 1.543(3)
C14 H14A 0.9700
C14 H14B 0.9700
C2 H2A 0.9600
C2 H2B 0.9600
C2 H2C 0.9600
C15 C16 1.301(4)
C15 H15 0.9300
C7 H7A 0.9600
C7 H7B 0.9600
C7 H7C 0.9600
C16 H16A 0.9300
C16 H16B 0.9300
C241 C251 1.333(8)

loop_
_geom_torsion_atom_site_label_1
_geom_torsion_atom_site_label_2
_geom_torsion_atom_site_label_3
_geom_torsion_atom_site_label_4
_geom_torsion
O2 C10 C9 O1 -79.12(10)
C11 C10 C9 O1 162.84(8)
O2 C10 C9 C19 157.75(8)
C11 C10 C9 C19 39.71(10)
O3 N1 C11 C12 -78.68(11)
C19 N1 C11 C12 165.31(9)
O3 N1 C11 C10 154.51(8)
C19 N1 C11 C10 38.50(10)
O2 C10 C11 N1 -167.17(8)
C9 C10 C11 N1 -47.94(10)
O2 C10 C11 C12 70.67(12)
C9 C10 C11 C12 -170.10(10)
O3 N1 C19 C20 104.54(9)
C11 N1 C19 C20 -137.85(9)
O3 N1 C19 C9 -130.99(8)
C11 N1 C19 C9 -13.39(10)
O3 N1 C19 C18 -7.85(11)
C11 N1 C19 C18 109.76(9)
O1 C9 C19 N1 -137.94(9)
C10 C9 C19 N1 -16.99(10)
O1 C9 C19 C20 -17.88(13)
C10 C9 C19 C20 103.07(10)
O1 C9 C19 C18 107.39(10)
C10 C9 C19 C18 -131.66(9)
N1 C19 C20 C21 -80.74(10)
C9 C19 C20 C21 162.13(9)
C18 C19 C20 C21 31.14(11)
C21 C22 C18 C17 97.46(12)
C21 C22 C18 C19 -15.10(12)
N1 C19 C18 C17 -15.50(11)
C20 C19 C18 C17 -130.72(9)
C9 C19 C18 C17 98.84(11)
N1 C19 C18 C22 105.34(10)
C20 C19 C18 C22 -9.87(11)
C9 C19 C18 C22 -140.32(10)
C19 C20 C21 C22 -40.56(12)
C18 C22 C21 C20 34.38(12)
N1 C11 C12 C13 -50.02(13)
C10 C11 C12 C13 66.75(14)
C22 C18 C17 O3 -80.53(11)
C19 C18 C17 O3 33.63(11)
C11 C12 C13 C14 -171.15(11)
C12 C13 C14 C15 -54.21(18)
C13 C14 C15 C16 -111.8(2)
C11 C10 O2 C4 -127.64(10)
C9 C10 O2 C4 120.68(10)
C1 C4 O2 C10 -62.35(14)
C3 C4 O2 C10 61.10(14)
C2 C4 O2 C10 178.96(11)
C10 C9 O1 C8 134.66(10)
C19 C9 O1 C8 -108.69(11)
C7 C8 O1 C9 66.73(16)
C5 C8 O1 C9 -57.48(14)
C6 C8 O1 C9 -175.06(10)
C18 C17 O3 N1 -40.06(11)
C11 N1 O3 C17 -86.50(10)
C19 N1 O3 C17 29.82(11)
